data_4034167
loop_
_publ_author_name
'Mandal, Debdeep'
'Dolai, Ramapada'
'Kumar, Ravi'
'Suhr, Simon'
'Chrysochos, Nicolas'
'Kalita, Pankaj'
'Narayanan, Ramakirushnan Suriya'
'Rajaraman, Gopalan'
'Schulzke, Carola'
'Sarkar, Biprajit'
'Chandrasekhar, Vadapalli'
'Jana, Anukul'

_publ_section_title
;
 Influence of <i>N</i>-Substitution on the Formation and Oxidation of
 NHC-CAAC-Derived Triazaalkenes.
;
_journal_issue 14
_journal_name_full 'The Journal of organic chemistry'
_journal_page_first 8899
_journal_page_last 8909
_journal_paper_doi 10.1021/acs.joc.9b00774
_journal_volume 84
_journal_year 2019
_chemical_formula_sum 'C20 H36 F3 N3 O3 S'
_chemical_formula_weight 455.58
_space_group_crystal_system monoclinic
_space_group_IT_number 14
_space_group_name_Hall '-P 2yn'
_space_group_name_H-M_alt 'P 1 21/n 1'
_atom_sites_solution_hydrogens geom
_audit_creation_method SHELXL-2013
_cell_angle_alpha 90
_cell_angle_beta 98.171(5)
_cell_angle_gamma 90
_cell_formula_units_Z 8
_cell_length_a 20.0300(12)
_cell_length_b 8.5887(3)
_cell_length_c 28.2407(18)
_cell_measurement_reflns_used 36592
_cell_measurement_temperature 170(2)
_cell_measurement_theta_max 53.0
_cell_measurement_theta_min 6.2
_cell_volume 4809.0(5)
_computing_cell_refinement 'X-Area by STOE & Cie GmbH 2010'
_computing_data_collection 'X-Area by STOE & Cie GmbH 2010'
_computing_data_reduction 'X-Area by STOE & Cie GmbH 2010'
_computing_molecular_graphics 'XP Version 5.1 by Bruker AXS 1998'
_computing_publication_material 'CIFTAB (Sheldrick, 2013)'
_computing_structure_refinement 'SHELXL-2013 (Sheldrick, 2013)'
_computing_structure_solution 'SHELXT-2014 (Sheldrick, 2013)'
_diffrn_ambient_temperature 170(2)
_diffrn_detector_area_resol_mean 6.67
_diffrn_measured_fraction_theta_full 0.990
_diffrn_measured_fraction_theta_max 0.972
_diffrn_measurement_device_type 'STOE IPDS2T'
_diffrn_measurement_method \w
_diffrn_radiation_type MoK\a
_diffrn_radiation_wavelength 0.71073
_diffrn_reflns_av_R_equivalents 0.0798
_diffrn_reflns_av_unetI/netI 0.0841
_diffrn_reflns_Laue_measured_fraction_full 0.990
_diffrn_reflns_Laue_measured_fraction_max 0.972
_diffrn_reflns_limit_h_max 24
_diffrn_reflns_limit_h_min -25
_diffrn_reflns_limit_k_max 10
_diffrn_reflns_limit_k_min -10
_diffrn_reflns_limit_l_max 34
_diffrn_reflns_limit_l_min -35
_diffrn_reflns_number 35523
_diffrn_reflns_point_group_measured_fraction_full 0.990
_diffrn_reflns_point_group_measured_fraction_max 0.972
_diffrn_reflns_theta_full 25.000
_diffrn_reflns_theta_max 26.466
_diffrn_reflns_theta_min 3.138
_diffrn_source 'fine-focus sealed tube'
_exptl_absorpt_coefficient_mu 0.182
_exptl_absorpt_correction_T_max 0.9951
_exptl_absorpt_correction_T_min 0.9680
_exptl_absorpt_correction_type numerical
_exptl_absorpt_process_details 'face indexed'
_exptl_crystal_colour colourless
_exptl_crystal_density_diffrn 1.258
_exptl_crystal_description block
_exptl_crystal_F_000 1952
_exptl_crystal_size_max 0.443
_exptl_crystal_size_mid 0.332
_exptl_crystal_size_min 0.240
_refine_diff_density_max 0.311
_refine_diff_density_min -0.416
_refine_diff_density_rms 0.048
_refine_ls_extinction_method none
_refine_ls_goodness_of_fit_ref 0.842
_refine_ls_hydrogen_treatment constr
_refine_ls_matrix_type full
_refine_ls_number_parameters 687
_refine_ls_number_reflns 9663
_refine_ls_number_restraints 336
_refine_ls_restrained_S_all 0.841
_refine_ls_R_factor_all 0.1482
_refine_ls_R_factor_gt 0.0606
_refine_ls_shift/su_max 0.000
_refine_ls_shift/su_mean 0.000
_refine_ls_structure_factor_coef Fsqd
_refine_ls_weighting_details 'w=1/[\s^2^(Fo^2^)+(0.1108P)^2^] where P=(Fo^2^+2Fc^2^)/3'
_refine_ls_weighting_scheme calc
_refine_ls_wR_factor_gt 0.1562
_refine_ls_wR_factor_ref 0.1936
_reflns_Friedel_coverage 0.000
_reflns_number_gt 4005
_reflns_number_total 9663
_reflns_threshold_expression 'I > 2\s(I)'
_cod_data_source_file jo9b00774_si_002.cif
_cod_data_source_block DM-404B
_cod_original_sg_symbol_H-M 'P 21/n'
_cod_database_code 4034167
_shelx_space_group_comment
;
The symmetry employed for this shelxl refinement is uniquely defined
by the following loop, which should always be used as a source of
symmetry information in preference to the above space-group names.
They are only intended as comments.
;
_shelx_estimated_absorpt_t_min 0.924
_shelx_estimated_absorpt_t_max 0.958
_shelxl_version_number 2013-3

loop_
_space_group_symop_operation_xyz
'x, y, z'
'-x+1/2, y+1/2, -z+1/2'
'-x, -y, -z'
'x-1/2, -y-1/2, z-1/2'

loop_
_atom_site_label
_atom_site_type_symbol
_atom_site_fract_x
_atom_site_fract_y
_atom_site_fract_z
_atom_site_U_iso_or_equiv
_atom_site_adp_type
_atom_site_occupancy
_atom_site_site_symmetry_order
_atom_site_calc_flag
_atom_site_refinement_flags_posn
_atom_site_refinement_flags_adp
_atom_site_refinement_flags_occupancy
_atom_site_disorder_assembly
_atom_site_disorder_group
C1 C 0.16326(14) 0.4614(4) 0.34133(11) 0.0400(7) Uani 1 1 d . . . . .
C2 C 0.26238(15) 0.3711(4) 0.32622(11) 0.0406(7) Uani 1 1 d . . . . .
C3 C 0.21413(16) 0.2832(4) 0.30121(11) 0.0451(8) Uani 1 1 d . . . . .
C4 C 0.26535(15) 0.6004(4) 0.38127(12) 0.0492(8) Uani 1 1 d . . . . .
H4A H 0.2892 0.6695 0.3617 0.074 Uiso 1 1 calc R U . . .
H4B H 0.2980 0.5506 0.4058 0.074 Uiso 1 1 calc R U . . .
H4C H 0.2331 0.6611 0.3967 0.074 Uiso 1 1 calc R U . . .
C5 C 0.33691(15) 0.3640(4) 0.33030(13) 0.0532(9) Uani 1 1 d . . . . .
H5A H 0.3500 0.2733 0.3127 0.080 Uiso 1 1 calc R U . . .
H5B H 0.3563 0.3548 0.3641 0.080 Uiso 1 1 calc R U . . .
H5C H 0.3537 0.4590 0.3169 0.080 Uiso 1 1 calc R U . . .
C6 C 0.21902(19) 0.1498(4) 0.26863(14) 0.0630(10) Uani 1 1 d . . . . .
H6A H 0.2666 0.1229 0.2686 0.094 Uiso 1 1 calc R U . . .
H6B H 0.1986 0.1781 0.2362 0.094 Uiso 1 1 calc R U . . .
H6C H 0.1951 0.0601 0.2796 0.094 Uiso 1 1 calc R U . . .
C7 C 0.08670(16) 0.2812(5) 0.28938(13) 0.0619(10) Uani 1 1 d . . . . .
H7A H 0.0672 0.2202 0.3133 0.093 Uiso 1 1 calc R U . . .
H7B H 0.0924 0.2146 0.2621 0.093 Uiso 1 1 calc R U . . .
H7C H 0.0565 0.3678 0.2785 0.093 Uiso 1 1 calc R U . . .
C8 C 0.10706(15) 0.5482(4) 0.36078(11) 0.0453(8) Uani 1 1 d . . . . .
H8 H 0.0665 0.4788 0.3571 0.054 Uiso 1 1 calc R U . . .
C9 C 0.08617(16) 0.7044(4) 0.33414(12) 0.0526(9) Uani 1 1 d . . . . .
C10 C 0.1090(2) 0.8261(5) 0.37133(13) 0.0666(11) Uani 1 1 d . . . . .
H10A H 0.0784 0.9171 0.3672 0.080 Uiso 1 1 calc R U . . .
H10B H 0.1552 0.8616 0.3680 0.080 Uiso 1 1 calc R U . . .
C11 C 0.10817(19) 0.7524(5) 0.42141(13) 0.0604(10) Uani 1 1 d . . . . .
C12 C 0.12000(17) 0.7295(4) 0.28957(12) 0.0560(9) Uani 1 1 d . . . . .
H12A H 0.1043 0.8277 0.2742 0.084 Uiso 1 1 calc R U . . .
H12B H 0.1084 0.6433 0.2672 0.084 Uiso 1 1 calc R U . . .
H12C H 0.1690 0.7335 0.2987 0.084 Uiso 1 1 calc R U . . .
C13 C 0.00980(17) 0.7038(5) 0.31864(15) 0.0752(12) Uani 1 1 d . . . . .
H13A H -0.0130 0.6780 0.3461 0.113 Uiso 1 1 calc R U . . .
H13B H -0.0018 0.6261 0.2934 0.113 Uiso 1 1 calc R U . . .
H13C H -0.0048 0.8070 0.3065 0.113 Uiso 1 1 calc R U . . .
C14 C 0.0403(2) 0.7859(7) 0.43895(17) 0.0950(16) Uani 1 1 d . . . . .
H14A H 0.0042 0.7301 0.4187 0.143 Uiso 1 1 calc R U . . .
H14B H 0.0311 0.8980 0.4371 0.143 Uiso 1 1 calc R U . . .
H14C H 0.0422 0.7508 0.4721 0.143 Uiso 1 1 calc R U . . .
C15 C 0.1635(2) 0.8311(5) 0.45656(14) 0.0722(12) Uani 1 1 d . . . . .
H15A H 0.1597 0.7976 0.4892 0.108 Uiso 1 1 calc R U . . .
H15B H 0.1583 0.9444 0.4542 0.108 Uiso 1 1 calc R U . . .
H15C H 0.2079 0.8015 0.4486 0.108 Uiso 1 1 calc R U . . .
C16 C 0.10948(18) 0.4563(5) 0.44430(12) 0.0558(9) Uani 1 1 d . . . . .
C17 C 0.1478(2) 0.3127(5) 0.43261(14) 0.0793(13) Uani 1 1 d . . . . .
H17A H 0.1273 0.2708 0.4016 0.119 Uiso 1 1 calc R U . . .
H17B H 0.1459 0.2340 0.4575 0.119 Uiso 1 1 calc R U . . .
H17C H 0.1949 0.3403 0.4311 0.119 Uiso 1 1 calc R U . . .
C18 C 0.1367(2) 0.4986(5) 0.49617(13) 0.0657(11) Uani 1 1 d . . . . .
H18A H 0.1836 0.5333 0.4981 0.099 Uiso 1 1 calc R U . . .
H18B H 0.1345 0.4070 0.5166 0.099 Uiso 1 1 calc R U . . .
H18C H 0.1093 0.5825 0.5070 0.099 Uiso 1 1 calc R U . . .
C19 C 0.0346(2) 0.4149(7) 0.44147(15) 0.0950(17) Uani 1 1 d . . . . .
H19A H 0.0115 0.4961 0.4574 0.143 Uiso 1 1 calc R U . . .
H19B H 0.0300 0.3148 0.4574 0.143 Uiso 1 1 calc R U . . .
H19C H 0.0143 0.4074 0.4079 0.143 Uiso 1 1 calc R U . . .
C20 C 0.66493(15) 0.6093(4) 0.34474(11) 0.0437(8) Uani 1 1 d . . . . .
C21 C 0.76323(15) 0.6946(4) 0.32600(11) 0.0400(7) Uani 1 1 d . . . . .
C22 C 0.71455(16) 0.7846(4) 0.30272(11) 0.0461(8) Uani 1 1 d . . . . .
C23 C 0.76832(15) 0.4646(4) 0.38085(12) 0.0509(9) Uani 1 1 d . . . . .
H23A H 0.7362 0.3905 0.3914 0.076 Uiso 1 1 calc R U . . .
H23B H 0.7952 0.5119 0.4089 0.076 Uiso 1 1 calc R U . . .
H23C H 0.7982 0.4099 0.3618 0.076 Uiso 1 1 calc R U . . .
C24 C 0.83738(15) 0.6972(4) 0.32698(13) 0.0514(9) Uani 1 1 d . . . . .
H24A H 0.8500 0.7873 0.3089 0.077 Uiso 1 1 calc R U . . .
H24B H 0.8518 0.6014 0.3125 0.077 Uiso 1 1 calc R U . . .
H24C H 0.8594 0.7045 0.3602 0.077 Uiso 1 1 calc R U . . .
C25 C 0.7186(2) 0.9183(5) 0.26962(14) 0.0659(11) Uani 1 1 d . . . . .
H25A H 0.7660 0.9431 0.2682 0.099 Uiso 1 1 calc R U . . .
H25B H 0.6962 1.0091 0.2813 0.099 Uiso 1 1 calc R U . . .
H25C H 0.6962 0.8906 0.2376 0.099 Uiso 1 1 calc R U . . .
C26 C 0.58751(18) 0.7952(5) 0.29560(14) 0.0703(12) Uani 1 1 d . . . . .
H26A H 0.5549 0.7105 0.2884 0.105 Uiso 1 1 calc R U . . .
H26B H 0.5912 0.8536 0.2663 0.105 Uiso 1 1 calc R U . . .
H26C H 0.5723 0.8651 0.3194 0.105 Uiso 1 1 calc R U . . .
C27 C 0.61011(15) 0.5240(4) 0.36575(11) 0.0509(9) Uani 1 1 d . . . . .
H27 H 0.5698 0.5939 0.3634 0.061 Uiso 1 1 calc R U . . .
C28 C 0.58757(16) 0.3667(5) 0.33900(13) 0.0565(10) Uani 1 1 d . . . . .
C29 C 0.6091(2) 0.2436(5) 0.37611(14) 0.0776(13) Uani 1 1 d . . . . .
H29A H 0.6545 0.2039 0.3725 0.093 Uiso 1 1 calc R U . . .
H29B H 0.5770 0.1554 0.3724 0.093 Uiso 1 1 calc R U . . .
C30 C 0.6102(2) 0.3202(6) 0.42582(16) 0.0841(14) Uani 1 1 d . . . . .
C31 C 0.51157(18) 0.3724(6) 0.32317(17) 0.0897(15) Uani 1 1 d . . . . .
H31A H 0.4953 0.2682 0.3131 0.135 Uiso 1 1 calc R U . . .
H31B H 0.5015 0.4450 0.2963 0.135 Uiso 1 1 calc R U . . .
H31C H 0.4891 0.4075 0.3499 0.135 Uiso 1 1 calc R U . . .
C32 C 0.62100(18) 0.3393(5) 0.29481(13) 0.0580(9) Uani 1 1 d . . . . .
H32A H 0.6700 0.3324 0.3040 0.087 Uiso 1 1 calc R U . . .
H32B H 0.6104 0.4259 0.2724 0.087 Uiso 1 1 calc R U . . .
H32C H 0.6042 0.2418 0.2794 0.087 Uiso 1 1 calc R U . . .
C33 C 0.5425(3) 0.2946(10) 0.4439(2) 0.158(3) Uani 1 1 d . . . . .
H33A H 0.5472 0.3191 0.4781 0.237 Uiso 1 1 calc R U . . .
H33B H 0.5287 0.1857 0.4388 0.237 Uiso 1 1 calc R U . . .
H33C H 0.5083 0.3626 0.4263 0.237 Uiso 1 1 calc R U . . .
C34 C 0.6656(3) 0.2354(5) 0.46062(16) 0.0966(16) Uani 1 1 d . . . . .
H34A H 0.7102 0.2638 0.4528 0.145 Uiso 1 1 calc R U . . .
H34B H 0.6594 0.1225 0.4574 0.145 Uiso 1 1 calc R U . . .
H34C H 0.6623 0.2664 0.4936 0.145 Uiso 1 1 calc R U . . .
C35 C 0.6209(2) 0.6159(6) 0.44946(13) 0.0789(14) Uani 1 1 d . . . . .
C36 C 0.5480(3) 0.6722(10) 0.44733(17) 0.172(4) Uani 1 1 d . . . . .
H36A H 0.5477 0.7762 0.4616 0.258 Uiso 1 1 calc R U . . .
H36B H 0.5231 0.5999 0.4652 0.258 Uiso 1 1 calc R U . . .
H36C H 0.5267 0.6765 0.4139 0.258 Uiso 1 1 calc R U . . .
C37 C 0.6652(4) 0.7501(6) 0.43873(16) 0.118(2) Uani 1 1 d . . . . .
H37A H 0.7110 0.7122 0.4375 0.178 Uiso 1 1 calc R U . . .
H37B H 0.6662 0.8289 0.4639 0.178 Uiso 1 1 calc R U . . .
H37C H 0.6470 0.7963 0.4078 0.178 Uiso 1 1 calc R U . . .
C38 C 0.6452(2) 0.5664(6) 0.50110(14) 0.0825(13) Uani 1 1 d . . . . .
H38A H 0.6146 0.4870 0.5108 0.124 Uiso 1 1 calc R U . . .
H38B H 0.6455 0.6570 0.5222 0.124 Uiso 1 1 calc R U . . .
H38C H 0.6908 0.5233 0.5034 0.124 Uiso 1 1 calc R U . . .
N1 N 0.22945(11) 0.4814(3) 0.35095(9) 0.0381(6) Uani 1 1 d . . . . .
N2 N 0.15245(12) 0.3428(3) 0.31062(9) 0.0452(7) Uani 1 1 d . . . . .
N3 N 0.12404(12) 0.5856(3) 0.41160(9) 0.0469(7) Uani 1 1 d . . . . .
N4 N 0.73145(11) 0.5861(3) 0.35177(9) 0.0394(6) Uani 1 1 d . . . . .
N5 N 0.65366(12) 0.7300(3) 0.31469(9) 0.0466(7) Uani 1 1 d . . . . .
N6 N 0.62955(13) 0.4834(4) 0.41596(10) 0.0543(8) Uani 1 1 d . . . . .
O1 O 0.9023(4) 0.3249(11) 0.3347(5) 0.065(2) Uani 0.638(9) 1 d D U P A 1
O2 O 0.9843(2) 0.1258(6) 0.3546(2) 0.071(2) Uani 0.638(9) 1 d D U P A 1
O3 O 0.8857(3) 0.0680(6) 0.29996(15) 0.081(2) Uani 0.638(9) 1 d D U P A 1
O1A O 0.9298(8) 0.331(2) 0.3327(8) 0.077(5) Uani 0.362(9) 1 d D U P A 2
O2A O 0.9503(6) 0.0642(11) 0.3149(5) 0.111(5) Uani 0.362(9) 1 d D U P A 2
O3A O 0.8380(4) 0.1604(14) 0.3115(3) 0.088(4) Uani 0.362(9) 1 d D U P A 2
O4 O 0.4315(9) 0.7432(18) 0.3468(8) 0.112(6) Uani 0.486(7) 1 d D U P B 1
O5 O 0.4469(5) 1.0089(8) 0.3224(4) 0.100(3) Uani 0.486(7) 1 d D U P B 1
O6 O 0.3377(3) 0.8969(11) 0.3192(2) 0.080(2) Uani 0.486(7) 1 d D U P B 1
O4A O 0.4811(3) 0.9442(9) 0.3552(3) 0.093(3) Uani 0.514(7) 1 d D U P B 2
O5A O 0.4076(8) 0.7347(16) 0.3389(6) 0.082(4) Uani 0.514(7) 1 d D U P B 2
O6A O 0.3766(7) 0.9870(11) 0.3071(2) 0.130(5) Uani 0.514(7) 1 d D U P B 2
C39 C 0.8739(4) 0.1064(8) 0.3891(2) 0.0467(15) Uani 0.623(6) 1 d D U P A 1
F1 F 0.80752(17) 0.1079(5) 0.37661(17) 0.0845(17) Uani 0.623(6) 1 d D U P A 1
F2 F 0.8900(4) 0.2042(9) 0.4238(3) 0.093(3) Uani 0.623(6) 1 d D U P A 1
F3 F 0.8905(5) -0.0354(9) 0.4026(4) 0.074(3) Uani 0.623(6) 1 d D U P A 1
C39A C 0.9045(8) 0.1144(17) 0.3915(5) 0.077(5) Uiso 0.377(6) 1 d D U P A 2
F1A F 0.8676(9) 0.2055(16) 0.4171(5) 0.138(7) Uani 0.377(6) 1 d D U P A 2
F2A F 0.9646(6) 0.1093(10) 0.4172(4) 0.180(6) Uani 0.377(6) 1 d D U P A 2
F3A F 0.8755(10) -0.0226(18) 0.3983(7) 0.115(7) Uani 0.377(6) 1 d D U P A 2
C40 C 0.3787(6) 0.9554(17) 0.3964(6) 0.061(3) Uani 0.486(7) 1 d D U P B 1
F4 F 0.3902(6) 1.1007(13) 0.4080(6) 0.074(3) Uani 0.486(7) 1 d D U P B 1
F5 F 0.4015(8) 0.8718(14) 0.4334(4) 0.163(6) Uani 0.486(7) 1 d D U P B 1
F6 F 0.3136(3) 0.9451(9) 0.3899(4) 0.142(4) Uani 0.486(7) 1 d D U P B 1
C40A C 0.3999(8) 0.9494(17) 0.4008(5) 0.074(4) Uani 0.514(7) 1 d D U P B 2
F4A F 0.3698(8) 1.0830(17) 0.4044(7) 0.138(5) Uani 0.514(7) 1 d D U P B 2
F5A F 0.4593(4) 0.9675(9) 0.4253(3) 0.149(4) Uani 0.514(7) 1 d D U P B 2
F6A F 0.3705(7) 0.8472(12) 0.4228(3) 0.122(5) Uani 0.514(7) 1 d D U P B 2
S1 S 0.91233(5) 0.16699(12) 0.33634(4) 0.0582(3) Uani 1 1 d . . . . .
S2 S 0.40946(5) 0.89563(12) 0.34190(4) 0.0596(3) Uani 1 1 d . . . . .

loop_
_atom_site_aniso_label
_atom_site_aniso_U_11
_atom_site_aniso_U_22
_atom_site_aniso_U_33
_atom_site_aniso_U_23
_atom_site_aniso_U_13
_atom_site_aniso_U_12
C1 0.0273(16) 0.052(2) 0.0390(17) -0.0030(15) 0.0011(13) -0.0031(13)
C2 0.0364(17) 0.045(2) 0.0413(18) 0.0049(14) 0.0075(14) 0.0055(14)
C3 0.0435(19) 0.047(2) 0.0451(19) -0.0024(15) 0.0083(15) -0.0006(15)
C4 0.0350(17) 0.057(2) 0.053(2) -0.0081(17) -0.0004(15) -0.0076(14)
C5 0.0414(19) 0.057(2) 0.062(2) 0.0065(17) 0.0080(17) 0.0099(15)
C6 0.067(2) 0.062(3) 0.062(2) -0.0190(19) 0.0144(19) 0.0015(18)
C7 0.040(2) 0.085(3) 0.060(2) -0.020(2) 0.0039(17) -0.0230(18)
C8 0.0317(17) 0.065(2) 0.0390(18) -0.0074(16) 0.0032(13) -0.0003(15)
C9 0.0361(18) 0.072(3) 0.048(2) 0.0089(18) 0.0003(15) 0.0159(16)
C10 0.065(2) 0.072(3) 0.061(2) -0.001(2) 0.003(2) 0.025(2)
C11 0.063(2) 0.067(3) 0.052(2) -0.0086(18) 0.0108(18) 0.0217(19)
C12 0.051(2) 0.066(3) 0.050(2) 0.0093(17) 0.0052(17) 0.0069(17)
C13 0.042(2) 0.108(4) 0.074(3) 0.017(2) 0.0017(19) 0.023(2)
C14 0.078(3) 0.140(5) 0.072(3) -0.011(3) 0.025(2) 0.045(3)
C15 0.095(3) 0.063(3) 0.054(2) -0.013(2) -0.004(2) 0.009(2)
C16 0.057(2) 0.070(3) 0.0403(19) 0.0014(18) 0.0051(16) -0.0117(18)
C17 0.128(4) 0.065(3) 0.046(2) 0.000(2) 0.019(2) -0.018(3)
C18 0.069(3) 0.079(3) 0.048(2) -0.0025(19) 0.0042(18) -0.005(2)
C19 0.082(3) 0.150(5) 0.055(3) -0.009(3) 0.016(2) -0.055(3)
C20 0.0323(17) 0.062(2) 0.0369(18) 0.0045(16) 0.0035(13) 0.0068(14)
C21 0.0349(17) 0.047(2) 0.0380(17) -0.0022(14) 0.0035(14) -0.0058(14)
C22 0.045(2) 0.051(2) 0.0424(18) 0.0041(15) 0.0059(15) 0.0006(15)
C23 0.0357(17) 0.063(2) 0.053(2) 0.0146(17) 0.0032(15) 0.0135(15)
C24 0.0360(18) 0.063(2) 0.055(2) -0.0041(17) 0.0056(15) -0.0112(15)
C25 0.074(3) 0.062(3) 0.063(2) 0.015(2) 0.011(2) 0.0038(19)
C26 0.047(2) 0.098(3) 0.064(2) 0.029(2) 0.0023(18) 0.031(2)
C27 0.0331(17) 0.077(3) 0.0433(19) 0.0119(17) 0.0060(14) 0.0054(16)
C28 0.0349(18) 0.079(3) 0.053(2) -0.0057(19) -0.0011(16) -0.0159(17)
C29 0.078(3) 0.091(3) 0.061(3) 0.012(2) 0.000(2) -0.035(2)
C30 0.083(3) 0.105(4) 0.065(3) 0.023(3) 0.012(2) -0.038(3)
C31 0.038(2) 0.135(4) 0.093(3) -0.023(3) -0.002(2) -0.021(2)
C32 0.053(2) 0.064(3) 0.056(2) -0.0013(18) 0.0051(17) -0.0024(17)
C33 0.109(4) 0.289(9) 0.085(4) 0.011(5) 0.041(3) -0.099(5)
C34 0.141(5) 0.078(3) 0.064(3) 0.029(2) -0.008(3) -0.021(3)
C35 0.082(3) 0.114(4) 0.040(2) -0.008(2) 0.007(2) 0.047(3)
C36 0.141(5) 0.320(10) 0.055(3) -0.009(4) 0.015(3) 0.163(6)
C37 0.243(7) 0.067(4) 0.051(3) 0.000(2) 0.038(4) 0.034(4)
C38 0.083(3) 0.112(4) 0.052(2) 0.004(2) 0.005(2) 0.017(3)
N1 0.0289(13) 0.0453(17) 0.0387(14) -0.0020(12) 0.0002(11) -0.0010(11)
N2 0.0373(15) 0.0552(18) 0.0428(15) -0.0091(13) 0.0050(12) -0.0118(12)
N3 0.0380(15) 0.063(2) 0.0395(15) -0.0040(13) 0.0056(12) 0.0035(12)
N4 0.0301(14) 0.0494(17) 0.0378(14) 0.0011(12) 0.0024(11) 0.0024(11)
N5 0.0367(15) 0.0610(19) 0.0416(15) 0.0099(13) 0.0040(12) 0.0136(12)
N6 0.0423(16) 0.077(2) 0.0442(17) 0.0107(15) 0.0085(13) 0.0025(14)
O1 0.062(5) 0.045(4) 0.091(4) 0.013(3) 0.026(5) 0.006(3)
O2 0.042(2) 0.076(4) 0.096(4) 0.014(3) 0.021(2) 0.014(2)
O3 0.116(6) 0.073(4) 0.053(3) -0.017(2) 0.013(3) -0.036(4)
O1A 0.091(12) 0.061(7) 0.078(8) -0.012(5) 0.002(10) -0.019(8)
O2A 0.099(10) 0.082(7) 0.166(12) -0.032(7) 0.064(10) 0.031(6)
O3A 0.050(5) 0.146(10) 0.062(5) 0.000(5) -0.015(4) -0.031(6)
O4 0.137(13) 0.049(8) 0.134(9) -0.008(6) -0.035(8) 0.037(7)
O5 0.114(7) 0.066(5) 0.135(8) 0.034(5) 0.062(6) -0.017(4)
O6 0.056(4) 0.126(7) 0.054(4) 0.017(4) -0.007(3) 0.013(4)
O4A 0.071(4) 0.087(5) 0.131(7) -0.031(5) 0.051(4) -0.035(4)
O5A 0.117(10) 0.039(5) 0.091(7) -0.011(4) 0.023(8) -0.021(6)
O6A 0.217(13) 0.110(7) 0.056(4) 0.003(4) -0.010(6) 0.112(8)
C39 0.042(4) 0.037(4) 0.064(4) -0.010(3) 0.017(3) -0.004(3)
F1 0.044(2) 0.093(3) 0.122(4) 0.013(3) 0.033(2) -0.0026(18)
F2 0.114(5) 0.105(6) 0.068(4) -0.054(4) 0.038(3) -0.052(4)
F3 0.080(3) 0.056(5) 0.085(5) 0.020(3) 0.009(3) 0.014(3)
F1A 0.242(16) 0.109(10) 0.066(7) 0.029(7) 0.039(9) 0.116(10)
F2A 0.200(11) 0.105(7) 0.185(10) 0.027(6) -0.136(9) 0.015(6)
F3A 0.177(17) 0.101(13) 0.078(9) -0.038(9) 0.056(9) -0.067(10)
C40 0.047(5) 0.048(7) 0.090(9) 0.004(5) 0.023(6) -0.006(5)
F4 0.094(5) 0.062(5) 0.065(5) -0.011(4) 0.009(4) -0.021(4)
F5 0.279(14) 0.128(9) 0.101(7) 0.068(7) 0.100(8) 0.137(10)
F6 0.064(4) 0.121(6) 0.258(11) -0.093(6) 0.083(5) -0.025(3)
C40A 0.102(9) 0.050(7) 0.061(7) 0.012(5) -0.022(7) -0.008(6)
F4A 0.221(14) 0.102(9) 0.103(9) 0.019(8) 0.068(10) 0.065(9)
F5A 0.166(6) 0.117(6) 0.133(6) -0.018(4) -0.085(5) -0.029(5)
F6A 0.214(10) 0.107(6) 0.047(4) -0.002(4) 0.019(4) -0.095(7)
S1 0.0577(6) 0.0515(7) 0.0674(6) -0.0153(5) 0.0156(5) -0.0097(5)
S2 0.0566(6) 0.0532(7) 0.0704(7) 0.0088(5) 0.0141(5) 0.0053(5)

loop_
_atom_type_symbol
_atom_type_description
_atom_type_scat_dispersion_real
_atom_type_scat_dispersion_imag
_atom_type_scat_source
C C 0.0033 0.0016 'International Tables Vol C Tables 4.2.6.8 and 6.1.1.4'
H H 0.0000 0.0000 'International Tables Vol C Tables 4.2.6.8 and 6.1.1.4'
N N 0.0061 0.0033 'International Tables Vol C Tables 4.2.6.8 and 6.1.1.4'
O O 0.0106 0.0060 'International Tables Vol C Tables 4.2.6.8 and 6.1.1.4'
F F 0.0171 0.0103 'International Tables Vol C Tables 4.2.6.8 and 6.1.1.4'
S S 0.1246 0.1234 'International Tables Vol C Tables 4.2.6.8 and 6.1.1.4'

loop_
_geom_angle_atom_site_label_1
_geom_angle_atom_site_label_2
_geom_angle_atom_site_label_3
_geom_angle
N1 C1 N2 107.3(3)
N1 C1 C8 129.3(3)
N2 C1 C8 123.4(3)
C3 C2 N1 106.8(3)
C3 C2 C5 131.1(3)
N1 C2 C5 122.1(3)
C2 C3 N2 106.4(3)
C2 C3 C6 130.9(3)
N2 C3 C6 122.7(3)
N1 C4 H4A 109.5
N1 C4 H4B 109.5
H4A C4 H4B 109.5
N1 C4 H4C 109.5
H4A C4 H4C 109.5
H4B C4 H4C 109.5
C2 C5 H5A 109.5
C2 C5 H5B 109.5
H5A C5 H5B 109.5
C2 C5 H5C 109.5
H5A C5 H5C 109.5
H5B C5 H5C 109.5
C3 C6 H6A 109.5
C3 C6 H6B 109.5
H6A C6 H6B 109.5
C3 C6 H6C 109.5
H6A C6 H6C 109.5
H6B C6 H6C 109.5
N2 C7 H7A 109.5
N2 C7 H7B 109.5
H7A C7 H7B 109.5
N2 C7 H7C 109.5
H7A C7 H7C 109.5
H7B C7 H7C 109.5
N3 C8 C1 112.5(2)
N3 C8 C9 107.0(3)
C1 C8 C9 114.1(3)
N3 C8 H8 107.7
C1 C8 H8 107.7
C9 C8 H8 107.7
C10 C9 C12 110.5(3)
C10 C9 C13 113.2(3)
C12 C9 C13 107.9(3)
C10 C9 C8 103.1(3)
C12 C9 C8 113.4(3)
C13 C9 C8 108.8(3)
C9 C10 C11 108.1(3)
C9 C10 H10A 110.1
C11 C10 H10A 110.1
C9 C10 H10B 110.1
C11 C10 H10B 110.1
H10A C10 H10B 108.4
N3 C11 C15 112.7(3)
N3 C11 C14 117.2(4)
C15 C11 C14 107.5(3)
N3 C11 C10 101.0(3)
C15 C11 C10 108.0(3)
C14 C11 C10 110.0(3)
C9 C12 H12A 109.5
C9 C12 H12B 109.5
H12A C12 H12B 109.5
C9 C12 H12C 109.5
H12A C12 H12C 109.5
H12B C12 H12C 109.5
C9 C13 H13A 109.5
C9 C13 H13B 109.5
H13A C13 H13B 109.5
C9 C13 H13C 109.5
H13A C13 H13C 109.5
H13B C13 H13C 109.5
C11 C14 H14A 109.5
C11 C14 H14B 109.5
H14A C14 H14B 109.5
C11 C14 H14C 109.5
H14A C14 H14C 109.5
H14B C14 H14C 109.5
C11 C15 H15A 109.5
C11 C15 H15B 109.5
H15A C15 H15B 109.5
C11 C15 H15C 109.5
H15A C15 H15C 109.5
H15B C15 H15C 109.5
N3 C16 C17 108.7(3)
N3 C16 C18 109.9(3)
C17 C16 C18 106.2(3)
N3 C16 C19 114.5(3)
C17 C16 C19 108.8(4)
C18 C16 C19 108.5(3)
C16 C17 H17A 109.5
C16 C17 H17B 109.5
H17A C17 H17B 109.5
C16 C17 H17C 109.5
H17A C17 H17C 109.5
H17B C17 H17C 109.5
C16 C18 H18A 109.5
C16 C18 H18B 109.5
H18A C18 H18B 109.5
C16 C18 H18C 109.5
H18A C18 H18C 109.5
H18B C18 H18C 109.5
C16 C19 H19A 109.5
C16 C19 H19B 109.5
H19A C19 H19B 109.5
C16 C19 H19C 109.5
H19A C19 H19C 109.5
H19B C19 H19C 109.5
N4 C20 N5 106.6(3)
N4 C20 C27 129.5(3)
N5 C20 C27 124.0(3)
C22 C21 N4 106.7(3)
C22 C21 C24 131.1(3)
N4 C21 C24 122.1(3)
C21 C22 N5 106.7(3)
C21 C22 C25 130.6(3)
N5 C22 C25 122.6(3)
N4 C23 H23A 109.5
N4 C23 H23B 109.5
H23A C23 H23B 109.5
N4 C23 H23C 109.5
H23A C23 H23C 109.5
H23B C23 H23C 109.5
C21 C24 H24A 109.5
C21 C24 H24B 109.5
H24A C24 H24B 109.5
C21 C24 H24C 109.5
H24A C24 H24C 109.5
H24B C24 H24C 109.5
C22 C25 H25A 109.5
C22 C25 H25B 109.5
H25A C25 H25B 109.5
C22 C25 H25C 109.5
H25A C25 H25C 109.5
H25B C25 H25C 109.5
N5 C26 H26A 109.5
N5 C26 H26B 109.5
H26A C26 H26B 109.5
N5 C26 H26C 109.5
H26A C26 H26C 109.5
H26B C26 H26C 109.5
N6 C27 C20 112.9(3)
N6 C27 C28 106.2(3)
C20 C27 C28 113.6(3)
N6 C27 H27 108.0
C20 C27 H27 108.0
C28 C27 H27 108.0
C29 C28 C32 110.3(3)
C29 C28 C31 113.6(3)
C32 C28 C31 107.6(3)
C29 C28 C27 103.5(3)
C32 C28 C27 113.3(3)
C31 C28 C27 108.5(3)
C28 C29 C30 107.4(4)
C28 C29 H29A 110.2
C30 C29 H29A 110.2
C28 C29 H29B 110.2
C30 C29 H29B 110.2
H29A C29 H29B 108.5
N6 C30 C33 117.6(5)
N6 C30 C29 101.6(3)
C33 C30 C29 110.0(4)
N6 C30 C34 112.1(3)
C33 C30 C34 108.0(4)
C29 C30 C34 106.9(4)
C28 C31 H31A 109.5
C28 C31 H31B 109.5
H31A C31 H31B 109.5
C28 C31 H31C 109.5
H31A C31 H31C 109.5
H31B C31 H31C 109.5
C28 C32 H32A 109.5
C28 C32 H32B 109.5
H32A C32 H32B 109.5
C28 C32 H32C 109.5
H32A C32 H32C 109.5
H32B C32 H32C 109.5
C30 C33 H33A 109.5
C30 C33 H33B 109.5
H33A C33 H33B 109.5
C30 C33 H33C 109.5
H33A C33 H33C 109.5
H33B C33 H33C 109.5
C30 C34 H34A 109.5
C30 C34 H34B 109.5
H34A C34 H34B 109.5
C30 C34 H34C 109.5
H34A C34 H34C 109.5
H34B C34 H34C 109.5
N6 C35 C37 109.1(3)
N6 C35 C38 109.8(4)
C37 C35 C38 106.7(4)
N6 C35 C36 114.1(4)
C37 C35 C36 109.5(5)
C38 C35 C36 107.2(4)
C35 C36 H36A 109.5
C35 C36 H36B 109.5
H36A C36 H36B 109.5
C35 C36 H36C 109.5
H36A C36 H36C 109.5
H36B C36 H36C 109.5
C35 C37 H37A 109.5
C35 C37 H37B 109.5
H37A C37 H37B 109.5
C35 C37 H37C 109.5
H37A C37 H37C 109.5
H37B C37 H37C 109.5
C35 C38 H38A 109.5
C35 C38 H38B 109.5
H38A C38 H38B 109.5
C35 C38 H38C 109.5
H38A C38 H38C 109.5
H38B C38 H38C 109.5
C1 N1 C2 109.8(2)
C1 N1 C4 127.4(3)
C2 N1 C4 122.8(2)
C1 N2 C3 109.7(2)
C1 N2 C7 126.5(3)
C3 N2 C7 123.9(3)
C8 N3 C16 113.8(3)
C8 N3 C11 111.4(3)
C16 N3 C11 121.9(3)
C20 N4 C21 110.1(2)
C20 N4 C23 127.2(3)
C21 N4 C23 122.7(2)
C20 N5 C22 109.9(2)
C20 N5 C26 126.2(3)
C22 N5 C26 123.9(3)
C27 N6 C30 111.4(3)
C27 N6 C35 113.1(3)
C30 N6 C35 122.5(3)
F2 C39 F3 110.9(8)
F2 C39 F1 109.1(6)
F3 C39 F1 106.9(7)
F2 C39 S1 109.9(6)
F3 C39 S1 112.4(7)
F1 C39 S1 107.5(4)
F2A C39A F3A 105.9(14)
F2A C39A F1A 104.5(13)
F3A C39A F1A 98.6(15)
F2A C39A S1 109.2(12)
F3A C39A S1 118.5(13)
F1A C39A S1 118.5(12)
F6 C40 F5 108.0(12)
F6 C40 F4 103.9(10)
F5 C40 F4 107.4(15)
F6 C40 S2 108.5(11)
F5 C40 S2 113.8(10)
F4 C40 S2 114.6(12)
F6A C40A F5A 106.0(10)
F6A C40A F4A 108.6(17)
F5A C40A F4A 104.6(13)
F6A C40A S2 113.7(11)
F5A C40A S2 108.6(12)
F4A C40A S2 114.6(11)
O1 S1 O3 123.0(6)
O2A S1 O1A 116.1(9)
O1 S1 O2 111.9(4)
O3 S1 O2 111.1(4)
O2A S1 O3A 109.6(7)
O1A S1 O3A 103.2(8)
O2A S1 C39A 112.1(8)
O1A S1 C39A 112.7(10)
O3A S1 C39A 101.7(6)
O1 S1 C39 103.3(5)
O3 S1 C39 105.4(3)
O2 S1 C39 98.4(3)
O6A S2 O5A 121.9(8)
O4 S2 O5 121.3(9)
O4 S2 O6 109.0(7)
O5 S2 O6 111.5(5)
O6A S2 O4A 111.9(7)
O5A S2 O4A 108.1(7)
O6A S2 C40A 115.2(5)
O5A S2 C40A 108.3(8)
O4A S2 C40A 85.3(6)
O4 S2 C40 109.1(11)
O5 S2 C40 114.0(6)
O6 S2 C40 86.6(5)

loop_
_geom_bond_atom_site_label_1
_geom_bond_atom_site_label_2
_geom_bond_distance
C1 N1 1.326(3)
C1 N2 1.335(4)
C1 C8 1.517(4)
C2 C3 1.345(4)
C2 N1 1.397(4)
C2 C5 1.482(4)
C3 N2 1.397(4)
C3 C6 1.481(5)
C4 N1 1.456(4)
C4 H4A 0.9800
C4 H4B 0.9800
C4 H4C 0.9800
C5 H5A 0.9800
C5 H5B 0.9800
C5 H5C 0.9800
C6 H6A 0.9800
C6 H6B 0.9800
C6 H6C 0.9800
C7 N2 1.466(4)
C7 H7A 0.9800
C7 H7B 0.9800
C7 H7C 0.9800
C8 N3 1.463(4)
C8 C9 1.566(5)
C8 H8 1.0000
C9 C10 1.507(5)
C9 C12 1.527(5)
C9 C13 1.530(5)
C10 C11 1.552(5)
C10 H10A 0.9900
C10 H10B 0.9900
C11 N3 1.502(5)
C11 C15 1.536(5)
C11 C14 1.539(5)
C12 H12A 0.9800
C12 H12B 0.9800
C12 H12C 0.9800
C13 H13A 0.9800
C13 H13B 0.9800
C13 H13C 0.9800
C14 H14A 0.9800
C14 H14B 0.9800
C14 H14C 0.9800
C15 H15A 0.9800
C15 H15B 0.9800
C15 H15C 0.9800
C16 N3 1.499(4)
C16 C17 1.514(6)
C16 C18 1.532(5)
C16 C19 1.533(5)
C17 H17A 0.9800
C17 H17B 0.9800
C17 H17C 0.9800
C18 H18A 0.9800
C18 H18B 0.9800
C18 H18C 0.9800
C19 H19A 0.9800
C19 H19B 0.9800
C19 H19C 0.9800
C20 N4 1.334(4)
C20 N5 1.338(4)
C20 C27 1.510(4)
C21 C22 1.341(4)
C21 N4 1.391(4)
C21 C24 1.482(4)
C22 N5 1.392(4)
C22 C25 1.490(5)
C23 N4 1.461(4)
C23 H23A 0.9800
C23 H23B 0.9800
C23 H23C 0.9800
C24 H24A 0.9800
C24 H24B 0.9800
C24 H24C 0.9800
C25 H25A 0.9800
C25 H25B 0.9800
C25 H25C 0.9800
C26 N5 1.469(4)
C26 H26A 0.9800
C26 H26B 0.9800
C26 H26C 0.9800
C27 N6 1.459(4)
C27 C28 1.582(5)
C27 H27 1.0000
C28 C29 1.508(5)
C28 C32 1.516(5)
C28 C31 1.525(5)
C29 C30 1.548(6)
C29 H29A 0.9900
C29 H29B 0.9900
C30 N6 1.491(5)
C30 C33 1.530(6)
C30 C34 1.556(6)
C31 H31A 0.9800
C31 H31B 0.9800
C31 H31C 0.9800
C32 H32A 0.9800
C32 H32B 0.9800
C32 H32C 0.9800
C33 H33A 0.9800
C33 H33B 0.9800
C33 H33C 0.9800
C34 H34A 0.9800
C34 H34B 0.9800
C34 H34C 0.9800
C35 N6 1.505(5)
C35 C37 1.510(7)
C35 C38 1.530(5)
C35 C36 1.531(6)
C36 H36A 0.9800
C36 H36B 0.9800
C36 H36C 0.9800
C37 H37A 0.9800
C37 H37B 0.9800
C37 H37C 0.9800
C38 H38A 0.9800
C38 H38B 0.9800
C38 H38C 0.9800
O1 S1 1.371(9)
O2 S1 1.503(4)
O3 S1 1.381(4)
O1A S1 1.461(16)
O2A S1 1.363(8)
O3A S1 1.554(7)
O4 S2 1.382(16)
O5 S2 1.389(6)
O6 S2 1.488(6)
O4A S2 1.490(6)
O5A S2 1.385(14)
O6A S2 1.352(6)
C39 F2 1.296(10)
C39 F3 1.306(9)
C39 F1 1.326(9)
C39 S1 1.846(7)
C39A F2A 1.315(15)
C39A F3A 1.339(14)
C39A F1A 1.354(17)
C39A S1 1.650(15)
C40 F6 1.293(12)
C40 F5 1.297(16)
C40 F4 1.302(13)
C40 S2 1.811(17)
C40A F6A 1.268(15)
C40A F5A 1.299(14)
C40A F4A 1.307(12)
C40A S2 1.763(17)
